data_9011868
loop_
_publ_author_name
'Kazanskaya, E. V.'
'Chemodina, T. N.'
'Egorov-Tismenko Y K'
'Simonov, M. A.'
'Belov, N. V.'

_publ_section_title
;
 Refined crystal structure of pentahydroborite Ca(B2O(OH)6)*(H2O)2
;
_journal_name_full 'Soviet Physics Crystallography'
_journal_page_first 35
_journal_page_last 36
_journal_volume 22
_journal_year 1977
_chemical_formula_sum 'B2 Ca H10 O9'
_chemical_name_mineral Pentahydroborite
_space_group_IT_number 2
_symmetry_space_group_name_Hall '-P 1'
_symmetry_space_group_name_H-M 'P -1'
_cell_angle_alpha 111.62
_cell_angle_beta 111.19
_cell_angle_gamma 73.44
_cell_length_a 7.845
_cell_length_b 6.525
_cell_length_c 8.124
_cell_formula_units_Z 2
_cell_volume 354.887
_database_code_amcsd 0015573
_exptl_crystal_density_diffrn 2.019
_cod_original_formula_sum 'Ca B2 O9 H10'
_cod_database_code 9011868

loop_
_space_group_symop_operation_xyz
x,y,z
-x,-y,-z

loop_
_atom_site_aniso_label
_atom_site_aniso_U_11
_atom_site_aniso_U_22
_atom_site_aniso_U_33
_atom_site_aniso_U_12
_atom_site_aniso_U_13
_atom_site_aniso_U_23
Ca 0.01406 0.00773 0.01039 -0.00215 0.00405 0.00291
B1 0.01140 0.01140 0.01140 -0.00253 0.00127 0.00000
B2 0.01267 0.01140 0.00760 -0.00253 0.00127 0.00000
O4 0.01267 0.01013 0.02280 0.00127 0.00633 0.00633
O1 0.01773 0.01013 0.01773 0.00025 0.00127 0.00633
O2 0.01647 0.01773 0.01267 -0.00380 0.00127 0.00633
O3 0.01520 0.01646 0.01773 -0.00507 0.00633 0.00507
O5 0.01520 0.01646 0.01013 0.00380 0.00127 0.00760
O6 0.01140 0.01900 0.01393 -0.00253 0.00000 0.00253
O7 0.01013 0.01266 0.02280 0.00253 0.00507 0.00507
O8 0.01140 0.02153 0.01520 -0.00253 0.00000 0.00633
O9 0.02913 0.02406 0.02660 0.00253 0.01013 0.01013

loop_
_atom_site_label
_atom_site_fract_x
_atom_site_fract_y
_atom_site_fract_z
_atom_site_U_iso_or_equiv
Ca 0.00030 0.40340 0.23460 ?
B1 0.68100 0.37700 0.84700 ?
B2 0.00300 0.15300 0.79800 ?
O4 0.85430 0.35020 0.80840 ?
O1 0.05890 0.06550 0.30950 ?
O2 0.11550 0.14300 0.98540 ?
O3 0.11430 0.20100 0.70370 ?
O5 0.71800 0.29890 0.00880 ?
O6 0.53780 0.25930 0.68730 ?
O7 0.40500 0.37980 0.11640 ?
O8 0.79250 0.49120 0.44490 ?
O9 0.59000 0.13990 0.35300 ?
H1 0.08900 0.07800 0.43600 0.10132
H2 0.16600 0.02200 0.98900 0.15198
H3 0.76400 0.90400 0.28200 0.21531
H4 0.61400 0.27400 0.05300 0.10132
H5 0.75600 0.35500 0.42100 0.11399
H6 0.70000 0.60300 0.40000 0.11399
H7 0.31100 0.32400 0.05300 0.06333
H8 0.47000 0.87300 0.30100 0.10132
H9 0.56700 0.18600 0.47700 0.06333
H10 0.53000 0.23900 0.27700 0.05066

loop_
_cod_related_entry_id
_cod_related_entry_database
_cod_related_entry_code
1 AMCSD 0015573
